data_3000247
loop_
_publ_author_name
'Auer, Henry'
'Yang, Fangshun'
'Playford, Helen Y.'
'Hansen, Thomas C.'
'Franz, Alexandra'
'Kohlmann, Holger'

_publ_section_title
;
 Covalent Si--H Bonds in the Zintl Phase Hydride CaSiH1+x (x &#x2264; 1/3)
;
_journal_issue 9
_journal_name_full Inorganics
_journal_page_first 106
_journal_paper_doi 10.3390/inorganics7090106
_journal_volume 7
_journal_year 2019
_chemical_formula_sum 'Ca D0.05 Si'
_chemical_formula_weight 68.27
_space_group_IT_number 63
_space_group_name_Hall '-C 2c 2'
_space_group_name_H-M_alt 'C m c m'
_symmetry_cell_setting orthorhombic
_symmetry_space_group_name_Hall '-C 2c 2'
_symmetry_space_group_name_H-M 'C m c m'
_cell_angle_alpha 90
_cell_angle_beta 90
_cell_angle_gamma 90
_cell_formula_units_Z 4
_cell_length_a 4.5607(6)
_cell_length_b 10.8469(12)
_cell_length_c 3.9039(5)
_cell_measurement_temperature 537
_cell_volume 193.12(4)
_computing_structure_refinement TOPAS
_diffrn_ambient_temperature 537
_diffrn_measurement_device_type
;
   'D20'
;
_diffrn_radiation_monochromator 'Ge 115'
_diffrn_radiation_type neutron
_diffrn_radiation_wavelength 1.86829
_diffrn_source 'nuclear reactor'
_diffrn_source_type D20
_exptl_crystal_density_diffrn 2.348
_pd_char_colour grey
_pd_instr_location 'D20 diffractometer, ILL, Grenoble, France'
_pd_meas_2theta_range_inc 0.02
_pd_meas_2theta_range_max 140
_pd_meas_2theta_range_min 5
_pd_proc_2theta_range_inc 0.02
_pd_proc_2theta_range_max 122
_pd_proc_2theta_range_min 8
_pd_proc_ls_prof_R_factor 5.85
_pd_proc_ls_prof_wR_expected 4.55
_pd_proc_ls_prof_wR_factor 7.51
_pd_proc_wavelength 1.86829
_pd_spec_mounting 'sapphire single crystal cell'
_pd_spec_shape cylinder
_pd_spec_size_axial 10
_pd_spec_size_equat 6
_refine_ls_goodness_of_fit_all 1.65
_refine_ls_number_parameters 26
_refine_ls_number_reflns 58
_refine_ls_number_restraints 0
_refine_ls_R_I_factor 8.06
_refine_ls_shift/su_max 0.05
_cod_data_source_file CaSiD0.047_ILL.cif
_cod_data_source_block CaSiD0.047
_cod_depositor_comments 'Releasing structure 3000247 into public domain as published material.'
_cod_original_sg_symbol_H-M Cmcm
_cod_original_formula_sum 'Ca D0.05 Si1'
_cod_database_code 3000247

loop_
_symmetry_equiv_pos_as_xyz
'x, y, z '
'-x, -y, z+1/2 '
'-x, y, -z+1/2 '
'-x, y, z '
'x, -y, -z '
'x, -y, z+1/2 '
'x, y, -z+1/2 '
'-x, -y, -z '
'x+1/2, y+1/2, z '
'-x+1/2, -y+1/2, z+1/2 '
'-x+1/2, y+1/2, -z+1/2 '
'-x+1/2, y+1/2, z '
'x+1/2, -y+1/2, -z '
'x+1/2, -y+1/2, z+1/2 '
'x+1/2, y+1/2, -z+1/2 '
'-x+1/2, -y+1/2, -z '

loop_
_atom_site_label
_atom_site_type_symbol
_atom_site_symmetry_multiplicity
_atom_site_fract_x
_atom_site_fract_y
_atom_site_fract_z
_atom_site_occupancy
_atom_site_B_iso_or_equiv
Ca1 Ca 4 0 0.3588(4) 0.25 1 2.34(10)
Si1 Si 4 0 0.0730(4) 0.25 1 2.34(10)
D D 4 0.5 0.224(6) 0.25 0.047(5) 2.34(10)

loop_
_atom_type_symbol
_atom_type_scat_length_neutron
_atom_type_scat_source
Ca 0.470 V.F._Sears_Neutron_News_3_26_(1992)
Si 0.41491 V.F._Sears_Neutron_News_3_26_(1992)
D 0.667 V.F._Sears_Neutron_News_3_26_(1992)

loop_
_geom_angle_atom_site_label_1
_geom_angle_atom_site_label_2
_geom_angle_atom_site_label_3
_geom_angle
_geom_angle_site_symmetry_1
_geom_angle_site_symmetry_2
_geom_angle_site_symmetry_3
D Ca1 D 131(3) 10_554 1_555 10_555
D Ca1 D 77.0(3) 1_555 1_555 10_554
D Ca1 D 77.0(3) 1_555 1_555 10_555
D Ca1 D 115(2) 1_455 1_555 1_555
D Ca1 D 77.0(3) 1_455 1_555 10_554
D Ca1 D 77.0(3) 1_455 1_555 10_555
Si1 Ca1 D 60.6(8) 10_455 1_555 1_455
Si1 Ca1 D 138.6(4) 10_455 1_555 1_555
Si1 Ca1 D 132.35(14) 10_455 1_555 10_554
Si1 Ca1 D 61.7(9) 10_455 1_555 10_555
Si1 Ca1 Si1 152.3(2) 10_554 1_555 10_455
Si1 Ca1 D 138.6(4) 10_554 1_555 1_455
Si1 Ca1 D 60.6(8) 10_554 1_555 1_555
Si1 Ca1 D 61.7(9) 10_554 1_555 10_554
Si1 Ca1 D 132.35(14) 10_554 1_555 10_555
Si1 Ca1 Si1 95.05(6) 10_454 1_555 10_554
Si1 Ca1 Si1 78.30(4) 10_454 1_555 10_455
Si1 Ca1 D 60.6(8) 10_454 1_555 1_455
Si1 Ca1 D 138.6(4) 10_454 1_555 1_555
Si1 Ca1 D 61.7(9) 10_454 1_555 10_554
Si1 Ca1 D 132.35(14) 10_454 1_555 10_555
Si1 Ca1 Si1 152.3(2) 10_555 1_555 10_454
Si1 Ca1 Si1 78.30(4) 10_555 1_555 10_554
Si1 Ca1 Si1 95.05(6) 10_555 1_555 10_455
Si1 Ca1 D 138.6(4) 10_555 1_555 1_455
Si1 Ca1 D 60.6(8) 10_555 1_555 1_555
Si1 Ca1 D 132.35(14) 10_555 1_555 10_554
Si1 Ca1 D 61.7(9) 10_555 1_555 10_555
Si1 Ca1 Si1 103.86(12) 1_555 1_555 10_555
Si1 Ca1 Si1 103.86(12) 1_555 1_555 10_454
Si1 Ca1 Si1 103.86(12) 1_555 1_555 10_554
Si1 Ca1 Si1 103.86(12) 1_555 1_555 10_455
Si1 Ca1 D 57.3(12) 1_555 1_555 1_455
Si1 Ca1 D 57.3(12) 1_555 1_555 1_555
Si1 Ca1 D 65.4(16) 1_555 1_555 10_554
Si1 Ca1 D 65.4(16) 1_555 1_555 10_555
Si1 Si1 Si1 101.9(3) 2_554 1_555 2_555
D Si1 Si1 111.5(6) 1_455 1_555 2_554
D Si1 Si1 111.5(6) 1_455 1_555 2_555
D Si1 D 109(2) 1_555 1_555 1_455
D Si1 Si1 111.5(6) 1_555 1_555 2_554
D Si1 Si1 111.5(6) 1_555 1_555 2_555
D Si1 D 64.1(3) 10_554 1_555 1_555
D Si1 D 64.1(3) 10_554 1_555 1_455
D Si1 Si1 87.5(9) 10_554 1_555 2_554
D Si1 Si1 170.6(9) 10_554 1_555 2_555
D Si1 D 83.0(18) 10_555 1_555 10_554
D Si1 D 64.1(3) 10_555 1_555 1_555
D Si1 D 64.1(3) 10_555 1_555 1_455
D Si1 Si1 170.6(9) 10_555 1_555 2_554
D Si1 Si1 87.5(9) 10_555 1_555 2_555
Ca1 Si1 D 53.3(4) 10_455 1_555 10_555
Ca1 Si1 D 103.8(6) 10_455 1_555 10_554
Ca1 Si1 D 117.4(8) 10_455 1_555 1_555
Ca1 Si1 D 42.4(4) 10_455 1_555 1_455
Ca1 Si1 Si1 129.88(12) 10_455 1_555 2_554
Ca1 Si1 Si1 70.15(7) 10_455 1_555 2_555
Ca1 Si1 Ca1 152.3(2) 10_554 1_555 10_455
Ca1 Si1 D 103.8(6) 10_554 1_555 10_555
Ca1 Si1 D 53.3(4) 10_554 1_555 10_554
Ca1 Si1 D 42.4(4) 10_554 1_555 1_555
Ca1 Si1 D 117.4(8) 10_554 1_555 1_455
Ca1 Si1 Si1 70.15(7) 10_554 1_555 2_554
Ca1 Si1 Si1 129.88(12) 10_554 1_555 2_555
Ca1 Si1 Ca1 95.05(6) 10_454 1_555 10_554
Ca1 Si1 Ca1 78.30(4) 10_454 1_555 10_455
Ca1 Si1 D 103.8(6) 10_454 1_555 10_555
Ca1 Si1 D 53.3(4) 10_454 1_555 10_554
Ca1 Si1 D 117.4(8) 10_454 1_555 1_555
Ca1 Si1 D 42.4(4) 10_454 1_555 1_455
Ca1 Si1 Si1 70.15(7) 10_454 1_555 2_554
Ca1 Si1 Si1 129.88(12) 10_454 1_555 2_555
Ca1 Si1 Ca1 152.3(2) 10_555 1_555 10_454
Ca1 Si1 Ca1 78.30(4) 10_555 1_555 10_554
Ca1 Si1 Ca1 95.05(6) 10_555 1_555 10_455
Ca1 Si1 D 53.3(4) 10_555 1_555 10_555
Ca1 Si1 D 103.8(6) 10_555 1_555 10_554
Ca1 Si1 D 42.4(4) 10_555 1_555 1_555
Ca1 Si1 D 117.4(8) 10_555 1_555 1_455
Ca1 Si1 Si1 129.88(12) 10_555 1_555 2_554
Ca1 Si1 Si1 70.15(7) 10_555 1_555 2_555
Ca1 Si1 Ca1 76.14(12) 1_555 1_555 10_555
Ca1 Si1 Ca1 76.14(12) 1_555 1_555 10_454
Ca1 Si1 Ca1 76.14(12) 1_555 1_555 10_554
Ca1 Si1 Ca1 76.14(12) 1_555 1_555 10_455
Ca1 Si1 D 41.5(9) 1_555 1_555 10_555
Ca1 Si1 D 41.5(9) 1_555 1_555 10_554
Ca1 Si1 D 54.3(11) 1_555 1_555 1_555
Ca1 Si1 D 54.3(11) 1_555 1_555 1_455
Ca1 Si1 Si1 129.03(16) 1_555 1_555 2_554
Ca1 Si1 Si1 129.03(16) 1_555 1_555 2_555
Ca1 D Ca1 131(3) 10_554 1_555 10_555
Ca1 D Ca1 103.0(3) 1_555 1_555 10_554
Ca1 D Ca1 103.0(3) 1_555 1_555 10_555
Ca1 D Ca1 115(2) 1_655 1_555 1_555
Ca1 D Ca1 103.0(3) 1_655 1_555 10_554
Ca1 D Ca1 103.0(3) 1_655 1_555 10_555
Si1 D Ca1 68.37(17) 1_655 1_555 1_655
Si1 D Ca1 177(2) 1_655 1_555 1_555
Si1 D Ca1 75.9(13) 1_655 1_555 10_554
Si1 D Ca1 75.9(13) 1_655 1_555 10_555
Si1 D Si1 109(2) 1_555 1_555 1_655
Si1 D Ca1 177(2) 1_555 1_555 1_655
Si1 D Ca1 68.37(17) 1_555 1_555 1_555
Si1 D Ca1 75.9(13) 1_555 1_555 10_554
Si1 D Ca1 75.9(13) 1_555 1_555 10_555
Si1 D Si1 115.9(3) 10_554 1_555 1_555
Si1 D Si1 115.9(3) 10_554 1_555 1_655
Si1 D Ca1 66.1(12) 10_554 1_555 1_655
Si1 D Ca1 66.1(12) 10_554 1_555 1_555
Si1 D Ca1 73.1(7) 10_554 1_555 10_554
Si1 D Ca1 156(3) 10_554 1_555 10_555
Si1 D Si1 83.0(18) 10_555 1_555 10_554
Si1 D Si1 115.9(3) 10_555 1_555 1_555
Si1 D Si1 115.9(3) 10_555 1_555 1_655
Si1 D Ca1 66.1(12) 10_555 1_555 1_655
Si1 D Ca1 66.1(12) 10_555 1_555 1_555
Si1 D Ca1 156(3) 10_555 1_555 10_554
Si1 D Ca1 73.1(7) 10_555 1_555 10_555
D D Si1 55.7(16) 10_555 1_555 10_555
D D Si1 107(3) 10_555 1_555 10_554
D D Si1 60.1(13) 10_555 1_555 1_555
D D Si1 136(2) 10_555 1_555 1_655
D D Ca1 122(3) 10_555 1_555 1_655
D D Ca1 43.2(11) 10_555 1_555 1_555
D D Ca1 131.2(14) 10_555 1_555 10_554
D D Ca1 59.8(7) 10_555 1_555 10_555
D D D 159(5) 10_654 1_555 10_555
D D Si1 107(3) 10_654 1_555 10_555
D D Si1 55.7(16) 10_654 1_555 10_554
D D Si1 136(2) 10_654 1_555 1_555
D D Si1 60.1(13) 10_654 1_555 1_655
D D Ca1 43.2(11) 10_654 1_555 1_655
D D Ca1 122(3) 10_654 1_555 1_555
D D Ca1 59.8(7) 10_654 1_555 10_554
D D Ca1 131.2(14) 10_654 1_555 10_555
D D D 96.6(9) 10_554 1_555 10_654
D D D 79.4(7) 10_554 1_555 10_555
D D Si1 107(3) 10_554 1_555 10_555
D D Si1 55.7(16) 10_554 1_555 10_554
D D Si1 60.1(13) 10_554 1_555 1_555
D D Si1 136(2) 10_554 1_555 1_655
D D Ca1 122(3) 10_554 1_555 1_655
D D Ca1 43.2(11) 10_554 1_555 1_555
D D Ca1 59.8(7) 10_554 1_555 10_554
D D Ca1 131.2(14) 10_554 1_555 10_555
D D D 159(5) 10_655 1_555 10_554
D D D 79.4(7) 10_655 1_555 10_654
D D D 96.6(9) 10_655 1_555 10_555
D D Si1 55.7(16) 10_655 1_555 10_555
D D Si1 107(3) 10_655 1_555 10_554
D D Si1 136(2) 10_655 1_555 1_555
D D Si1 60.1(13) 10_655 1_555 1_655
D D Ca1 43.2(11) 10_655 1_555 1_655
D D Ca1 122(3) 10_655 1_555 1_555
D D Ca1 131.2(14) 10_655 1_555 10_554
D D Ca1 59.8(7) 10_655 1_555 10_555

loop_
_geom_bond_atom_site_label_1
_geom_bond_atom_site_label_2
_geom_bond_distance
_geom_bond_site_symmetry_1
_geom_bond_site_symmetry_2
Ca1 D 2.15(3) 1_555 10_555
Ca1 D 2.15(3) 1_555 10_554
Ca1 D 2.71(4) 1_555 1_555
Ca1 D 2.71(4) 1_555 1_455
Ca1 Si1 3.0916(14) 1_555 10_455
Ca1 Si1 3.0916(14) 1_555 10_554
Ca1 Si1 3.0916(14) 1_555 10_454
Ca1 Si1 3.0916(14) 1_555 10_555
Ca1 Si1 3.100(6) 1_555 1_555
Si1 Si1 2.513(6) 1_555 2_555
Si1 Si1 2.513(6) 1_555 2_554
Si1 D 2.81(4) 1_555 1_455
Si1 D 2.81(4) 1_555 1_555
Si1 D 2.94(5) 1_555 10_554
Si1 D 2.94(5) 1_555 10_555
Si1 Ca1 3.0916(14) 1_555 10_455
Si1 Ca1 3.0916(14) 1_555 10_554
Si1 Ca1 3.0916(14) 1_555 10_454
Si1 Ca1 3.0916(14) 1_555 10_555
Si1 Ca1 3.100(6) 1_555 1_555
D Ca1 2.15(3) 1_555 10_555
D Ca1 2.15(3) 1_555 10_554
D Ca1 2.71(4) 1_555 1_555
D Ca1 2.71(4) 1_555 1_655
D Si1 2.81(4) 1_555 1_655
D Si1 2.81(4) 1_555 1_555
D Si1 2.94(5) 1_555 10_554
D Si1 2.94(5) 1_555 10_555
D D 3.06(2) 1_555 10_555
D D 3.06(2) 1_555 10_654
D D 3.06(2) 1_555 10_554
D D 3.06(2) 1_555 10_655
